data_4503996
loop_
_publ_author_name
'Mori, Yutaka'
'Matsumoto, Akikazu'

_publ_section_title
;
 Molecular Stacking and Photoreactions of Fluorine-Substituted Benzyl
 Muconates in the Crystals
;
_journal_issue 2
_journal_name_full 'Crystal Growth &amp; Design'
_journal_page_first 377
_journal_paper_doi 10.1021/cg060643b
_journal_volume 7
_journal_year 2007
_chemical_formula_moiety 'C20 H10 F8 O4 '
_chemical_formula_sum 'C20 H10 F8 O4'
_chemical_formula_weight 466.28
_chemical_name_systematic
; 
 ? 
;
_space_group_IT_number 2
_symmetry_cell_setting triclinic
_symmetry_space_group_name_Hall '-P 1'
_symmetry_space_group_name_H-M 'P -1'
_atom_sites_solution_hydrogens geom
_atom_sites_solution_primary direct
_atom_sites_solution_secondary difmap
_audit_creation_method SHELXL-97
_cell_angle_alpha 93.484(16)
_cell_angle_beta 97.572(18)
_cell_angle_gamma 104.33(2)
_cell_formula_units_Z 1
_cell_length_a 5.128(2)
_cell_length_b 5.4881(17)
_cell_length_c 17.557(6)
_cell_measurement_reflns_used 3708
_cell_measurement_temperature 203(2)
_cell_measurement_theta_max 27.3
_cell_measurement_theta_min 3.5
_cell_volume 472.3(3)
_computing_cell_refinement PROCESS-AUTO
_computing_data_collection PROCESS-AUTO
_computing_data_reduction CrystalStructure
_computing_publication_material 'CrystalStructure 3.7.0'
_computing_structure_refinement 'SHELXL-97 (Sheldrick, 1997)'
_computing_structure_solution SIR92
_diffrn_ambient_temperature 203(2)
_diffrn_detector_area_resol_mean 10.00
_diffrn_measured_fraction_theta_full 0.928
_diffrn_measured_fraction_theta_max 0.928
_diffrn_measurement_device_type 'Rigaku RAXIS-RAPID'
_diffrn_measurement_method \w
_diffrn_radiation_monochromator graphite
_diffrn_radiation_source 'fine-focus sealed tube'
_diffrn_radiation_type MoK\a
_diffrn_radiation_wavelength 0.71075
_diffrn_reflns_av_R_equivalents 0.0000
_diffrn_reflns_av_sigmaI/netI 0.0080
_diffrn_reflns_limit_h_max 6
_diffrn_reflns_limit_h_min -6
_diffrn_reflns_limit_k_max 6
_diffrn_reflns_limit_k_min -7
_diffrn_reflns_limit_l_max 20
_diffrn_reflns_limit_l_min -22
_diffrn_reflns_number 1998
_diffrn_reflns_theta_full 27.38
_diffrn_reflns_theta_max 27.38
_diffrn_reflns_theta_min 3.53
_exptl_absorpt_coefficient_mu 0.165
_exptl_absorpt_correction_T_max 0.9600
_exptl_absorpt_correction_T_min 0.9076
_exptl_absorpt_correction_type none
_exptl_crystal_colour colorless
_exptl_crystal_density_diffrn 1.639
_exptl_crystal_density_method 'not measured'
_exptl_crystal_description block
_exptl_crystal_F_000 234
_exptl_crystal_size_max 0.60
_exptl_crystal_size_mid 0.30
_exptl_crystal_size_min 0.25
_refine_diff_density_max 0.216
_refine_diff_density_min -0.312
_refine_diff_density_rms 0.066
_refine_ls_extinction_method none
_refine_ls_goodness_of_fit_ref 1.081
_refine_ls_hydrogen_treatment constr
_refine_ls_matrix_type full
_refine_ls_number_parameters 146
_refine_ls_number_reflns 1998
_refine_ls_number_restraints 0
_refine_ls_restrained_S_all 1.081
_refine_ls_R_factor_all 0.0792
_refine_ls_R_factor_gt 0.0679
_refine_ls_shift/su_max 0.000
_refine_ls_shift/su_mean 0.000
_refine_ls_structure_factor_coef Fsqd
_refine_ls_weighting_details 'calc w=1/[\s^2^(Fo^2^)+(0.1327P)^2^+0.0893P] where P=(Fo^2^+2Fc^2^)/3'
_refine_ls_weighting_scheme calc
_refine_ls_wR_factor_gt 0.1969
_refine_ls_wR_factor_ref 0.2108
_reflns_number_gt 1559
_reflns_number_total 1998
_reflns_threshold_expression >2sigma(I)
_cod_data_source_file cg060643bsi20060925_055641.cif
_cod_data_source_block (E,E)-7
_cod_database_code 4503996

loop_
_symmetry_equiv_pos_as_xyz
'x, y, z'
'-x, -y, -z'

loop_
_atom_site_label
_atom_site_type_symbol
_atom_site_fract_x
_atom_site_fract_y
_atom_site_fract_z
_atom_site_U_iso_or_equiv
_atom_site_adp_type
_atom_site_occupancy
_atom_site_symmetry_multiplicity
_atom_site_calc_flag
_atom_site_refinement_flags
F6 F -0.2144(4) 0.7747(4) 0.23519(12) 0.0965(6) Uani 1 1 d .
F7 F -0.3997(5) 0.6381(6) 0.08529(15) 0.1460(12) Uani 1 1 d .
F9 F 0.1499(6) 0.0601(5) 0.08421(13) 0.1422(11) Uani 1 1 d .
F10 F 0.3343(4) 0.2019(4) 0.23427(12) 0.0913(6) Uani 1 1 d .
O1 O -0.2289(3) 0.5538(3) 0.40868(10) 0.0622(5) Uani 1 1 d .
O2 O 0.0647(3) 0.3540(3) 0.36592(8) 0.0573(5) Uani 1 1 d .
C1 C -0.1422(4) 0.3693(4) 0.40419(11) 0.0468(5) Uani 1 1 d .
C2 C -0.2464(4) 0.1347(4) 0.43934(11) 0.0492(5) Uani 1 1 d .
H2 H -0.1705 -0.0025 0.4315 0.059 Uiso 1 1 calc R
C3 C -0.4457(4) 0.1129(4) 0.48193(11) 0.0484(5) Uani 1 1 d .
H3 H -0.5199 0.2516 0.4889 0.058 Uiso 1 1 calc R
C4 C 0.1727(5) 0.5657(4) 0.32356(12) 0.0570(5) Uani 1 1 d .
H4A H 0.3722 0.6076 0.3321 0.068 Uiso 1 1 calc R
H4B H 0.1158 0.7142 0.3415 0.068 Uiso 1 1 calc R
C5 C 0.0661(5) 0.4931(5) 0.23885(13) 0.0625(6) Uani 1 1 d .
C6 C -0.1215(6) 0.5990(6) 0.19885(16) 0.0766(8) Uani 1 1 d .
C7 C -0.2172(7) 0.5268(9) 0.1212(2) 0.1043(13) Uani 1 1 d .
C8 C -0.1299(9) 0.3438(9) 0.0817(2) 0.1156(16) Uani 1 1 d .
H8 H -0.1976 0.2932 0.0292 0.139 Uiso 1 1 calc R
C9 C 0.0564(9) 0.2381(7) 0.1203(2) 0.0999(12) Uani 1 1 d .
C10 C 0.1535(6) 0.3115(5) 0.19784(15) 0.0762(8) Uani 1 1 d .

loop_
_atom_site_aniso_label
_atom_site_aniso_U_11
_atom_site_aniso_U_22
_atom_site_aniso_U_33
_atom_site_aniso_U_23
_atom_site_aniso_U_13
_atom_site_aniso_U_12
F6 0.0779(11) 0.1053(13) 0.1118(14) 0.0457(12) 0.0057(10) 0.0302(10)
F7 0.1081(16) 0.184(2) 0.1135(16) 0.0768(17) -0.0359(13) -0.0100(16)
F9 0.180(2) 0.1279(18) 0.0922(14) -0.0398(14) 0.0548(16) -0.0161(17)
F10 0.0958(12) 0.0886(11) 0.0958(12) -0.0036(9) 0.0332(10) 0.0291(10)
O1 0.0673(10) 0.0474(8) 0.0816(11) 0.0113(7) 0.0231(8) 0.0255(7)
O2 0.0656(9) 0.0596(9) 0.0578(9) 0.0129(7) 0.0189(7) 0.0302(7)
C1 0.0497(10) 0.0506(10) 0.0422(9) -0.0001(7) 0.0020(7) 0.0208(8)
C2 0.0566(11) 0.0469(9) 0.0487(10) 0.0027(8) 0.0056(8) 0.0239(8)
C3 0.0539(10) 0.0464(10) 0.0475(10) 0.0018(8) 0.0031(8) 0.0208(8)
C4 0.0574(11) 0.0611(12) 0.0528(11) 0.0090(9) 0.0105(9) 0.0138(9)
C5 0.0598(13) 0.0670(13) 0.0530(12) 0.0118(10) 0.0079(10) 0.0009(10)
C6 0.0647(14) 0.0857(18) 0.0710(15) 0.0282(14) 0.0030(12) 0.0028(13)
C7 0.0816(19) 0.129(3) 0.0760(19) 0.046(2) -0.0118(16) -0.0194(19)
C8 0.123(3) 0.126(3) 0.0591(17) 0.015(2) 0.001(2) -0.035(3)
C9 0.115(3) 0.097(2) 0.0651(17) -0.0079(16) 0.0273(18) -0.018(2)
C10 0.0811(17) 0.0763(16) 0.0607(14) 0.0022(12) 0.0202(13) -0.0031(13)

loop_
_atom_type_symbol
_atom_type_description
_atom_type_scat_dispersion_real
_atom_type_scat_dispersion_imag
_atom_type_scat_source
C C 0.0033 0.0016 'International Tables Vol C Tables 4.2.6.8 and 6.1.1.4'
H H 0.0000 0.0000 'International Tables Vol C Tables 4.2.6.8 and 6.1.1.4'
O O 0.0106 0.0060 'International Tables Vol C Tables 4.2.6.8 and 6.1.1.4'
F F 0.0171 0.0103 'International Tables Vol C Tables 4.2.6.8 and 6.1.1.4'

loop_
_geom_angle_atom_site_label_1
_geom_angle_atom_site_label_2
_geom_angle_atom_site_label_3
_geom_angle
_geom_angle_site_symmetry_1
_geom_angle_site_symmetry_3
C1 O2 C4 117.23(15) . .
O1 C1 O2 123.44(19) . .
O1 C1 C2 124.94(19) . .
O2 C1 C2 111.62(16) . .
C3 C2 C1 121.34(17) . .
C3 C2 H2 119.3 . .
C1 C2 H2 119.3 . .
C2 C3 C3 123.5(2) . 2_456
C2 C3 H3 118.2 . .
C3 C3 H3 118.2 2_456 .
O2 C4 C5 108.48(18) . .
O2 C4 H4A 110.0 . .
C5 C4 H4A 110.0 . .
O2 C4 H4B 110.0 . .
C5 C4 H4B 110.0 . .
H4A C4 H4B 108.4 . .
C6 C5 C10 117.1(3) . .
C6 C5 C4 122.5(2) . .
C10 C5 C4 120.4(2) . .
F6 C6 C5 120.0(3) . .
F6 C6 C7 118.9(3) . .
C5 C6 C7 121.1(4) . .
F7 C7 C8 120.9(4) . .
F7 C7 C6 118.3(5) . .
C8 C7 C6 120.9(4) . .
C9 C8 C7 118.7(3) . .
C9 C8 H8 120.7 . .
C7 C8 H8 120.7 . .
F9 C9 C8 121.0(4) . .
F9 C9 C10 118.6(4) . .
C8 C9 C10 120.4(4) . .
F10 C10 C9 118.9(3) . .
F10 C10 C5 119.3(2) . .
C9 C10 C5 121.8(3) . .

loop_
_geom_bond_atom_site_label_1
_geom_bond_atom_site_label_2
_geom_bond_distance
_geom_bond_site_symmetry_2
F6 C6 1.340(4) .
F7 C7 1.349(5) .
F9 C9 1.350(5) .
F10 C10 1.341(4) .
O1 C1 1.205(2) .
O2 C1 1.345(2) .
O2 C4 1.451(3) .
C1 C2 1.472(3) .
C2 C3 1.330(3) .
C2 H2 0.9400 .
C3 C3 1.448(4) 2_456
C3 H3 0.9400 .
C4 C5 1.508(3) .
C4 H4A 0.9800 .
C4 H4B 0.9800 .
C5 C6 1.380(4) .
C5 C10 1.390(4) .
C6 C7 1.385(5) .
C7 C8 1.382(7) .
C8 C9 1.365(6) .
C8 H8 0.9400 .
C9 C10 1.384(4) .

loop_
_geom_torsion_atom_site_label_1
_geom_torsion_atom_site_label_2
_geom_torsion_atom_site_label_3
_geom_torsion_atom_site_label_4
_geom_torsion
_geom_torsion_site_symmetry_4
C4 O2 C1 O1 -4.7(3) .
C4 O2 C1 C2 175.43(15) .
O1 C1 C2 C3 -2.1(3) .
O2 C1 C2 C3 177.84(18) .
C1 C2 C3 C3 -179.7(2) 2_456
C1 O2 C4 C5 -103.1(2) .
O2 C4 C5 C6 110.2(2) .
O2 C4 C5 C10 -69.1(3) .
C10 C5 C6 F6 179.8(2) .
C4 C5 C6 F6 0.4(4) .
C10 C5 C6 C7 -0.1(4) .
C4 C5 C6 C7 -179.5(2) .
F6 C6 C7 F7 0.3(4) .
C5 C6 C7 F7 -179.8(2) .
F6 C6 C7 C8 -179.1(3) .
C5 C6 C7 C8 0.8(5) .
F7 C7 C8 C9 179.5(3) .
C6 C7 C8 C9 -1.1(5) .
C7 C8 C9 F9 -179.4(3) .
C7 C8 C9 C10 0.6(5) .
F9 C9 C10 F10 -0.6(4) .
C8 C9 C10 F10 179.3(3) .
F9 C9 C10 C5 -179.8(3) .
C8 C9 C10 C5 0.1(5) .
C6 C5 C10 F10 -179.6(2) .
C4 C5 C10 F10 -0.2(4) .
C6 C5 C10 C9 -0.4(4) .
C4 C5 C10 C9 179.0(2) .
